data_2022700
loop_
_publ_author_name
'Aristov, Michael M.'
'Geng, Han'
'Harris, James W.'
'Berry, John F.'

_publ_section_title
;
 Clarifying the structures of imidines: using crystallographic
 characterization to identify tautomers and localized systems of
 &#x3c0;-bonding.
;
_journal_coeditor_code EP3031
_journal_issue 'Pt 4'
_journal_name_full 'Acta crystallographica. Section C, Structural chemistry'
_journal_page_first 133
_journal_page_last 141
_journal_paper_doi 10.1107/S2053229623002036
_journal_volume 79
_journal_year 2023
_chemical_formula_iupac 'C4 H8 N3 +, Cl -, C4 H7 N3, H2 O'
_chemical_formula_moiety 'C4 H8 N3 +, Cl -, C4 H7 N3, H2 O'
_chemical_formula_sum 'C8 H17 Cl N6 O'
_chemical_formula_weight 248.72
_chemical_name_systematic
;
5-Amino-3,4-dihydro-2<i>H</i>-pyrrol-2-iminium chloride;
2-imino-3,4-dihydro-2<i>H</i>-pyrrol-5-amine monohydrate
;
_space_group_crystal_system monoclinic
_space_group_IT_number 15
_space_group_name_Hall '-C 2yc'
_space_group_name_H-M_alt 'C 1 2/c 1'
_atom_sites_solution_hydrogens mixed
_atom_sites_solution_primary dual
_audit_creation_method
;
Olex2 1.5
(compiled 2021.12.09 svn.r5202d8cf for OlexSys, GUI svn.r6439)
;
_cell_angle_alpha 90
_cell_angle_beta 108.570(5)
_cell_angle_gamma 90
_cell_formula_units_Z 8
_cell_length_a 19.294(3)
_cell_length_b 9.4173(8)
_cell_length_c 13.7430(12)
_cell_measurement_reflns_used 3499
_cell_measurement_temperature 99.99
_cell_measurement_theta_max 72.641
_cell_measurement_theta_min 5.283
_cell_volume 2367.1(5)
_computing_cell_refinement
;
SAINT-Plus (Bruker, 2016)
;
_computing_data_collection
;
APEX3 (Bruker, 2016)
;
_computing_data_reduction
;
SAINT-Plus (Bruker, 2016)
;
_computing_molecular_graphics
;
OLEX2 (Dolomanov <i>et al.</i>, 2009)
;
_computing_publication_material
;
OLEX2 (Dolomanov <i>et al.</i>, 2009)
;
_computing_structure_refinement
;
SHELXL2018 (Sheldrick, 2015<i>b</i>)
;
_computing_structure_solution
;
SHELXT2014 (Sheldrick, 2015<i>a</i>)
;
_diffrn_ambient_temperature 99.99
_diffrn_detector 'charge-coupled device (CCD) area detector'
_diffrn_detector_area_resol_mean 7.9
_diffrn_measured_fraction_theta_full 0.985
_diffrn_measured_fraction_theta_max 0.972
_diffrn_measurement_device 'three-circle diffractometer'
_diffrn_measurement_device_type 'Bruker SMART APEXII'
_diffrn_measurement_method '0.5\ \w and 0.5\ \f scans'
_diffrn_radiation_monochromator 'equatorially mounted graphite'
_diffrn_radiation_probe x-ray
_diffrn_radiation_type 'Cu K\a'
_diffrn_radiation_wavelength 1.54178
_diffrn_reflns_av_R_equivalents 0.0507
_diffrn_reflns_av_unetI/netI 0.0265
_diffrn_reflns_limit_h_max 22
_diffrn_reflns_limit_h_min -19
_diffrn_reflns_limit_k_max 11
_diffrn_reflns_limit_k_min -11
_diffrn_reflns_limit_l_max 17
_diffrn_reflns_limit_l_min -17
_diffrn_reflns_number 19987
_diffrn_reflns_theta_full 67.000
_diffrn_reflns_theta_max 73.376
_diffrn_reflns_theta_min 4.836
_diffrn_source 'sealed X-ray tube'
_diffrn_source_current 32.0
_diffrn_source_power 1.28
_diffrn_source_voltage 40.0
_diffrn_standards_number 0
_exptl_absorpt_coefficient_mu 2.809
_exptl_absorpt_correction_T_max 0.9465
_exptl_absorpt_correction_T_min 0.8524
_exptl_absorpt_correction_type multi-scan
_exptl_absorpt_process_details
;
(SADABS; Bruker, 2016)
;
_exptl_crystal_colour yellow
_exptl_crystal_density_diffrn 1.396
_exptl_crystal_density_method 'not measured'
_exptl_crystal_description plate
_exptl_crystal_F_000 1056
_exptl_crystal_size_max 0.09
_exptl_crystal_size_mid 0.04
_exptl_crystal_size_min 0.04
_refine_diff_density_max 0.440
_refine_diff_density_min -0.239
_refine_ls_extinction_method none
_refine_ls_goodness_of_fit_ref 1.028
_refine_ls_hydrogen_treatment mixed
_refine_ls_matrix_type full
_refine_ls_number_parameters 151
_refine_ls_number_reflns 2322
_refine_ls_number_restraints 0
_refine_ls_restrained_S_all 1.028
_refine_ls_R_factor_all 0.0551
_refine_ls_R_factor_gt 0.0435
_refine_ls_shift/su_max 0.000
_refine_ls_shift/su_mean 0.000
_refine_ls_structure_factor_coef Fsqd
_refine_ls_weighting_details 'w=1/[\s^2^(Fo^2^)+(0.0607P)^2^+3.8293P] where P=(Fo^2^+2Fc^2^)/3'
_refine_ls_weighting_scheme calc
_refine_ls_wR_factor_gt 0.1082
_refine_ls_wR_factor_ref 0.1160
_reflns_number_gt 1934
_reflns_number_total 2322
_reflns_threshold_expression 'I > 2\s(I)'
_cod_data_source_file ep3031sup1.cif
_cod_data_source_block 1HCl
_cod_depositor_comments 'Adding full bibliography for 2022700--2022704.cif.'
_cod_original_cell_volume 2367.0(5)
_cod_database_code 2022700
_cod_database_fobs_code 2022700
_shelx_space_group_comment
;
The symmetry employed for this shelxl refinement is uniquely defined
by the following loop, which should always be used as a source of
symmetry information in preference to the above space-group names.
They are only intended as comments.
;
_shelx_estimated_absorpt_t_min 0.786
_shelx_estimated_absorpt_t_max 0.896

loop_
_space_group_symop_operation_xyz
'x, y, z'
'-x, y, -z+1/2'
'x+1/2, y+1/2, z'
'-x+1/2, y+1/2, -z+1/2'
'-x, -y, -z'
'x, -y, z-1/2'
'-x+1/2, -y+1/2, -z'
'x+1/2, -y+1/2, z-1/2'

loop_
_atom_site_type_symbol
_atom_site_label
_atom_site_fract_x
_atom_site_fract_y
_atom_site_fract_z
_atom_site_U_iso_or_equiv
_atom_site_adp_type
_atom_site_calc_flag
_atom_site_occupancy
_atom_site_disorder_assembly
_atom_site_disorder_group
Cl Cl1 0.37230(3) 0.13946(5) 0.64679(4) 0.02616(18) Uani d 1 . .
O O1 0.52636(10) 0.20000(19) 0.62586(13) 0.0323(4) Uani d 1 . .
H H1C 0.554123 0.178738 0.687537 0.048 Uiso d 1 . .
H H1D 0.482073 0.195192 0.628768 0.048 Uiso d 1 . .
N N1 0.89152(10) -0.01953(19) 0.63459(14) 0.0213(4) Uani d 1 . .
H H1A 0.933610 0.020351 0.638718 0.026 Uiso calc 1 . .
H H1B 0.887512 -0.112645 0.633330 0.026 Uiso calc 1 . .
N N2 0.83658(9) 0.20054(18) 0.63183(13) 0.0177(4) Uani d 1 . .
N N3 0.74838(10) 0.3797(2) 0.62504(15) 0.0209(4) Uani d 1 . .
H H3 0.7811(15) 0.432(3) 0.6270(19) 0.025 Uiso d 1 . .
C C1 0.83466(11) 0.0600(2) 0.63030(16) 0.0181(4) Uani d 1 . .
C C2 0.76165(11) -0.0043(2) 0.62353(17) 0.0216(5) Uani d 1 . .
H H2A 0.765060 -0.063498 0.684413 0.026 Uiso calc 1 . .
H H2B 0.742135 -0.062511 0.560730 0.026 Uiso calc 1 . .
C C3 0.71463(12) 0.1278(2) 0.61988(18) 0.0227(5) Uani d 1 . .
H H3A 0.672930 0.131175 0.555355 0.027 Uiso calc 1 . .
H H3B 0.695671 0.129967 0.678861 0.027 Uiso calc 1 . .
C C4 0.76720(11) 0.2500(2) 0.62531(16) 0.0186(4) Uani d 1 . .
N N4 0.60620(10) 0.45993(19) 0.61180(14) 0.0203(4) Uani d 1 . .
H H4A 0.574901 0.392743 0.613477 0.024 Uiso calc 1 . .
H H4B 0.649751 0.437282 0.608902 0.024 Uiso calc 1 . .
N N5 0.52247(9) 0.63443(18) 0.61803(14) 0.0187(4) Uani d 1 . .
N N6 0.46620(10) 0.84956(19) 0.62318(14) 0.0212(4) Uani d 1 . .
H H6A 0.426125 0.805334 0.623645 0.025 Uiso calc 1 . .
H H6B 0.467938 0.942936 0.624638 0.025 Uiso calc 1 . .
C C5 0.58819(11) 0.5920(2) 0.61361(16) 0.0180(4) Uani d 1 . .
C C6 0.63821(12) 0.7130(2) 0.60916(17) 0.0211(5) Uani d 1 . .
H H6C 0.648152 0.714642 0.542801 0.025 Uiso calc 1 . .
H H6D 0.685130 0.707256 0.665851 0.025 Uiso calc 1 . .
C C7 0.59372(12) 0.8428(2) 0.62085(17) 0.0218(5) Uani d 1 . .
H H7A 0.617624 0.893340 0.686113 0.026 Uiso calc 1 . .
H H7B 0.586458 0.909687 0.562868 0.026 Uiso calc 1 . .
C C8 0.52279(11) 0.7770(2) 0.62033(16) 0.0181(4) Uani d 1 . .

loop_
_atom_site_aniso_label
_atom_site_aniso_U_11
_atom_site_aniso_U_22
_atom_site_aniso_U_33
_atom_site_aniso_U_12
_atom_site_aniso_U_13
_atom_site_aniso_U_23
Cl1 0.0235(3) 0.0165(3) 0.0389(3) -0.0026(2) 0.0105(2) 0.0008(2)
O1 0.0272(9) 0.0335(10) 0.0368(10) 0.0017(7) 0.0111(8) 0.0031(8)
N1 0.0191(9) 0.0132(9) 0.0347(11) -0.0021(7) 0.0131(8) -0.0006(7)
N2 0.0132(9) 0.0168(9) 0.0249(9) -0.0006(7) 0.0084(7) -0.0009(7)
N3 0.0139(9) 0.0185(10) 0.0321(11) -0.0006(7) 0.0099(8) -0.0003(7)
C1 0.0179(11) 0.0175(10) 0.0201(10) -0.0023(8) 0.0079(8) -0.0007(8)
C2 0.0174(11) 0.0193(11) 0.0287(12) -0.0040(8) 0.0083(9) -0.0007(9)
C3 0.0148(11) 0.0217(12) 0.0324(12) -0.0029(8) 0.0086(9) 0.0013(9)
C4 0.0142(10) 0.0209(11) 0.0209(11) -0.0016(8) 0.0062(8) -0.0003(9)
N4 0.0124(9) 0.0194(9) 0.0311(10) -0.0001(7) 0.0096(7) 0.0004(7)
N5 0.0141(9) 0.0173(9) 0.0253(10) 0.0008(7) 0.0072(7) 0.0012(7)
N6 0.0179(9) 0.0147(9) 0.0320(11) -0.0009(7) 0.0091(8) 0.0003(7)
C5 0.0146(10) 0.0206(11) 0.0181(10) -0.0010(8) 0.0042(8) 0.0009(8)
C6 0.0166(11) 0.0211(11) 0.0262(12) -0.0045(8) 0.0076(9) 0.0003(9)
C7 0.0199(11) 0.0185(11) 0.0268(12) -0.0048(8) 0.0072(9) 0.0005(9)
C8 0.0168(10) 0.0178(10) 0.0186(10) -0.0024(8) 0.0041(8) -0.0001(8)

loop_
_atom_type_symbol
_atom_type_description
_atom_type_scat_dispersion_real
_atom_type_scat_dispersion_imag
_atom_type_scat_source
C C 0.0181 0.0091 'International Tables Vol C Tables 4.2.6.8 and 6.1.1.4'
H H 0.0000 0.0000 'International Tables Vol C Tables 4.2.6.8 and 6.1.1.4'
Cl Cl 0.3639 0.7018 'International Tables Vol C Tables 4.2.6.8 and 6.1.1.4'
N N 0.0311 0.0180 'International Tables Vol C Tables 4.2.6.8 and 6.1.1.4'
O O 0.0492 0.0322 'International Tables Vol C Tables 4.2.6.8 and 6.1.1.4'

loop_
_geom_angle_atom_site_label_1
_geom_angle_atom_site_label_2
_geom_angle_atom_site_label_3
_geom_angle_site_symmetry_1
_geom_angle_site_symmetry_3
_geom_angle
_geom_angle_publ_flag
H1C O1 H1D . . 104.6 ?
H1A N1 H1B . . 120.0 ?
C1 N1 H1A . . 120.0 ?
C1 N1 H1B . . 120.0 ?
C1 N2 C4 . . 108.14(17) ?
C4 N3 H3 . . 112(2) ?
N1 C1 N2 . . 123.37(19) ?
N1 C1 C2 . . 121.61(19) ?
N2 C1 C2 . . 115.02(18) ?
C1 C2 H2A . . 111.4 ?
C1 C2 H2B . . 111.4 ?
C1 C2 C3 . . 102.00(17) ?
H2A C2 H2B . . 109.2 ?
C3 C2 H2A . . 111.4 ?
C3 C2 H2B . . 111.4 ?
C2 C3 H3A . . 111.1 ?
C2 C3 H3B . . 111.1 ?
H3A C3 H3B . . 109.0 ?
C4 C3 C2 . . 103.54(17) ?
C4 C3 H3A . . 111.1 ?
C4 C3 H3B . . 111.1 ?
N2 C4 C3 . . 111.29(18) ?
N3 C4 N2 . . 125.99(19) ?
N3 C4 C3 . . 122.71(19) ?
H4A N4 H4B . . 120.0 ?
C5 N4 H4A . . 120.0 ?
C5 N4 H4B . . 120.0 ?
C8 N5 C5 . . 107.43(18) ?
H6A N6 H6B . . 120.0 ?
C8 N6 H6A . . 120.0 ?
C8 N6 H6B . . 120.0 ?
N4 C5 N5 . . 123.19(19) ?
N4 C5 C6 . . 123.14(19) ?
N5 C5 C6 . . 113.67(19) ?
C5 C6 H6C . . 111.3 ?
C5 C6 H6D . . 111.3 ?
C5 C6 C7 . . 102.22(17) ?
H6C C6 H6D . . 109.2 ?
C7 C6 H6C . . 111.3 ?
C7 C6 H6D . . 111.3 ?
C6 C7 H7A . . 111.3 ?
C6 C7 H7B . . 111.3 ?
H7A C7 H7B . . 109.2 ?
C8 C7 C6 . . 102.16(17) ?
C8 C7 H7A . . 111.3 ?
C8 C7 H7B . . 111.3 ?
N5 C8 C7 . . 114.24(19) ?
N6 C8 N5 . . 121.94(19) ?
N6 C8 C7 . . 123.82(19) ?

loop_
_geom_bond_atom_site_label_1
_geom_bond_atom_site_label_2
_geom_bond_site_symmetry_2
_geom_bond_distance
_geom_bond_publ_flag
O1 H1C . 0.8697 ?
O1 H1D . 0.8693 ?
N1 H1A . 0.8800 ?
N1 H1B . 0.8800 ?
N1 C1 . 1.314(3) ?
N2 C1 . 1.324(3) ?
N2 C4 . 1.393(3) ?
N3 H3 . 0.79(3) ?
N3 C4 . 1.274(3) ?
C1 C2 . 1.508(3) ?
C2 H2A . 0.9900 ?
C2 H2B . 0.9900 ?
C2 C3 . 1.531(3) ?
C3 H3A . 0.9900 ?
C3 H3B . 0.9900 ?
C3 C4 . 1.520(3) ?
N4 H4A . 0.8800 ?
N4 H4B . 0.8800 ?
N4 C5 . 1.294(3) ?
N5 C5 . 1.349(3) ?
N5 C8 . 1.343(3) ?
N6 H6A . 0.8800 ?
N6 H6B . 0.8800 ?
N6 C8 . 1.299(3) ?
C5 C6 . 1.507(3) ?
C6 H6C . 0.9900 ?
C6 H6D . 0.9900 ?
C6 C7 . 1.531(3) ?
C7 H7A . 0.9900 ?
C7 H7B . 0.9900 ?
C7 C8 . 1.500(3) ?

loop_
_geom_hbond_atom_site_label_D
_geom_hbond_atom_site_label_H
_geom_hbond_atom_site_label_A
_geom_hbond_site_symmetry_A
_geom_hbond_distance_DH
_geom_hbond_distance_HA
_geom_hbond_distance_DA
_geom_hbond_angle_DHA
_geom_hbond_publ_flag
N1 H1A N5 3_545 0.88 2.12 2.984(3) 167.9 yes
N1 H1B Cl1 3_545 0.88 2.37 3.2432(18) 173.4 yes
N3 H3 Cl1 3 0.79(3) 2.59(3) 3.367(2) 168(3) yes
N4 H4A O1 . 0.88 2.07 2.931(3) 164.3 yes
N4 H4B N3 . 0.88 1.92 2.795(3) 170.9 yes
N6 H6A N2 3_455 0.88 2.02 2.903(3) 177.2 yes

loop_
_geom_torsion_atom_site_label_1
_geom_torsion_atom_site_label_2
_geom_torsion_atom_site_label_3
_geom_torsion_atom_site_label_4
_geom_torsion_site_symmetry_1
_geom_torsion_site_symmetry_2
_geom_torsion_site_symmetry_3
_geom_torsion_site_symmetry_4
_geom_torsion
_geom_torsion_publ_flag
N1 C1 C2 C3 . . . . -179.69(19) ?
N2 C1 C2 C3 . . . . 0.5(2) ?
C1 N2 C4 N3 . . . . 179.7(2) ?
C1 N2 C4 C3 . . . . 0.6(2) ?
C1 C2 C3 C4 . . . . -0.1(2) ?
C2 C3 C4 N2 . . . . -0.2(2) ?
C2 C3 C4 N3 . . . . -179.4(2) ?
C4 N2 C1 N1 . . . . 179.5(2) ?
C4 N2 C1 C2 . . . . -0.7(3) ?
N4 C5 C6 C7 . . . . -176.4(2) ?
N5 C5 C6 C7 . . . . 4.6(2) ?
C5 N5 C8 N6 . . . . 179.0(2) ?
C5 N5 C8 C7 . . . . -1.9(2) ?
C5 C6 C7 C8 . . . . -5.0(2) ?
C6 C7 C8 N5 . . . . 4.6(2) ?
C6 C7 C8 N6 . . . . -176.2(2) ?
C8 N5 C5 N4 . . . . 179.1(2) ?
C8 N5 C5 C6 . . . . -1.9(2) ?
